data_1562880
loop_
_publ_author_name
'Yang, Juan'
'Hu, Rui-Xiang'
'Zhang, Man-Bo'

_publ_section_title
;
 Construction of monomers and chains assembled by 3d/4f metals and
 4&#x2032;-(4-carboxyphenyl)-2,2&#x2032;:6&#x2032;,2&#x2033;-terpyridine
;
_journal_name_full 'Journal of Solid State Chemistry'
_journal_page_first 398
_journal_page_last 403
_journal_paper_doi 10.1016/j.jssc.2012.07.002
_journal_volume 196
_journal_year 2012
_chemical_formula_sum 'C22 H15 N3 O2'
_chemical_formula_weight 353.37
_space_group_IT_number 14
_space_group_name_Hall '-P 2ybc'
_space_group_name_H-M_alt 'P 1 21/c 1'
_symmetry_cell_setting monoclinic
_symmetry_space_group_name_H-M 'P 1 21/c 1'
_atom_sites_solution_hydrogens geom
_atom_sites_solution_primary direct
_atom_sites_solution_secondary difmap
_audit_creation_method SHELXL-97
_cell_angle_alpha 90.00
_cell_angle_beta 90.56(3)
_cell_angle_gamma 90.00
_cell_formula_units_Z 4
_cell_length_a 10.194(2)
_cell_length_b 7.1491(14)
_cell_length_c 22.340(5)
_cell_measurement_reflns_used 4811
_cell_measurement_temperature 153(2)
_cell_measurement_theta_max 29.1195
_cell_measurement_theta_min 2.7185
_cell_volume 1628.0(6)
_computing_cell_refinement 'CrystalClear (Rigaku Inc., 2008)'
_computing_data_collection 'CrystalClear (Rigaku Inc., 2008)'
_computing_data_reduction 'CrystalClear (Rigaku Inc., 2008)'
_computing_molecular_graphics 'SHELXL-97 (Sheldrick, 1997)'
_computing_publication_material 'SHELXL-97 (Sheldrick, 1997)'
_computing_structure_refinement 'SHELXL-97 (Sheldrick, 1997)'
_computing_structure_solution 'SHELXS-97 (Sheldrick, 1990)'
_diffrn_ambient_temperature 153(2)
_diffrn_measured_fraction_theta_full 0.993
_diffrn_measured_fraction_theta_max 0.993
_diffrn_measurement_device_type 'Bruker P4'
_diffrn_measurement_method 'phi and omega scans'
_diffrn_radiation_monochromator graphite
_diffrn_radiation_source 'Rotating Anode'
_diffrn_radiation_type MoK\a
_diffrn_radiation_wavelength 0.71073
_diffrn_reflns_av_R_equivalents 0.0397
_diffrn_reflns_av_sigmaI/netI 0.0424
_diffrn_reflns_limit_h_max 13
_diffrn_reflns_limit_h_min -13
_diffrn_reflns_limit_k_max 9
_diffrn_reflns_limit_k_min -9
_diffrn_reflns_limit_l_max 30
_diffrn_reflns_limit_l_min -28
_diffrn_reflns_number 13770
_diffrn_reflns_theta_full 29.13
_diffrn_reflns_theta_max 29.13
_diffrn_reflns_theta_min 3.38
_diffrn_standards_decay_% none
_diffrn_standards_interval_count none
_diffrn_standards_interval_time none
_diffrn_standards_number none
_exptl_absorpt_coefficient_mu 0.095
_exptl_absorpt_correction_T_max 0.9897
_exptl_absorpt_correction_T_min 0.9675
_exptl_absorpt_correction_type empirical
_exptl_crystal_colour Colorless
_exptl_crystal_density_diffrn 1.442
_exptl_crystal_density_method 'not measured'
_exptl_crystal_description Chunk
_exptl_crystal_F_000 736
_exptl_crystal_size_max 0.35
_exptl_crystal_size_mid 0.33
_exptl_crystal_size_min 0.11
_refine_diff_density_max 0.331
_refine_diff_density_min -0.247
_refine_diff_density_rms 0.054
_refine_ls_extinction_method none
_refine_ls_goodness_of_fit_ref 1.036
_refine_ls_hydrogen_treatment mixed
_refine_ls_matrix_type full
_refine_ls_number_parameters 304
_refine_ls_number_reflns 4345
_refine_ls_number_restraints 0
_refine_ls_restrained_S_all 1.036
_refine_ls_R_factor_all 0.0724
_refine_ls_R_factor_gt 0.0492
_refine_ls_shift/su_max 0.001
_refine_ls_shift/su_mean 0.000
_refine_ls_structure_factor_coef Fsqd
_refine_ls_weighting_details 'calc w=1/[\s^2^(Fo^2^)+(0.0713P)^2^+0.0000P] where P=(Fo^2^+2Fc^2^)/3'
_refine_ls_weighting_scheme calc
_refine_ls_wR_factor_gt 0.1160
_refine_ls_wR_factor_ref 0.1274
_reflns_number_gt 3242
_reflns_number_total 4345
_reflns_threshold_expression >2sigma(I)
_cod_data_source_file JSSC-2012-196-398.cif
_cod_data_source_block 1
_cod_original_cell_volume 1627.9(6)
_cod_original_sg_symbol_H-M P2(1)/C
_cod_database_code 1562880

loop_
_symmetry_equiv_pos_as_xyz
'x, y, z'
'-x, y+1/2, -z+1/2'
'-x, -y, -z'
'x, -y-1/2, z-1/2'

loop_
_atom_site_label
_atom_site_type_symbol
_atom_site_fract_x
_atom_site_fract_y
_atom_site_fract_z
_atom_site_U_iso_or_equiv
_atom_site_adp_type
_atom_site_occupancy
_atom_site_symmetry_multiplicity
_atom_site_calc_flag
_atom_site_refinement_flags
_atom_site_disorder_assembly
_atom_site_disorder_group
N3 N 0.43004(11) 0.30293(16) 0.35988(5) 0.0200(3) Uani 1 1 d . . .
O2 O -0.18815(10) 0.57924(15) 0.61540(4) 0.0263(3) Uani 1 1 d . . .
C9 C 0.38612(13) 0.30514(18) 0.54988(6) 0.0168(3) Uani 1 1 d . . .
N2 N 0.61683(11) 0.18780(15) 0.49341(5) 0.0175(2) Uani 1 1 d . . .
O1 O -0.12524(10) 0.53577(15) 0.71116(4) 0.0283(3) Uani 1 1 d . . .
C5 C 0.72583(13) 0.12767(18) 0.58751(6) 0.0182(3) Uani 1 1 d . . .
C19 C 0.02817(13) 0.48591(19) 0.63197(6) 0.0184(3) Uani 1 1 d . . .
N1 N 0.71374(12) 0.12098(18) 0.64703(5) 0.0250(3) Uani 1 1 d . . .
C16 C 0.26372(13) 0.36938(18) 0.57936(6) 0.0172(3) Uani 1 1 d . . .
C6 C 0.60841(13) 0.19228(18) 0.55320(6) 0.0171(3) Uani 1 1 d . . .
C7 C 0.51137(13) 0.24110(17) 0.46120(6) 0.0168(3) Uani 1 1 d . . .
C10 C 0.49647(13) 0.25286(18) 0.58288(6) 0.0181(3) Uani 1 1 d . . .
C18 C 0.05804(13) 0.53743(19) 0.57356(6) 0.0197(3) Uani 1 1 d . . .
C13 C 0.66282(15) 0.1817(2) 0.30934(7) 0.0256(3) Uani 1 1 d . . .
C21 C 0.23437(13) 0.32132(19) 0.63841(6) 0.0198(3) Uani 1 1 d . . .
C8 C 0.39451(13) 0.29631(19) 0.48765(6) 0.0180(3) Uani 1 1 d . . .
C4 C 0.84094(14) 0.0764(2) 0.55886(7) 0.0245(3) Uani 1 1 d . . .
C11 C 0.52844(13) 0.23877(18) 0.39493(6) 0.0172(3) Uani 1 1 d . . .
C22 C -0.10211(13) 0.53621(19) 0.65793(6) 0.0199(3) Uani 1 1 d . . .
C12 C 0.64618(14) 0.1752(2) 0.37046(6) 0.0217(3) Uani 1 1 d . . .
C20 C 0.11784(14) 0.3796(2) 0.66468(6) 0.0198(3) Uani 1 1 d . . .
C15 C 0.44785(15) 0.3064(2) 0.30057(6) 0.0248(3) Uani 1 1 d . . .
C17 C 0.17451(13) 0.48153(19) 0.54775(6) 0.0193(3) Uani 1 1 d . . .
C3 C 0.94702(15) 0.0168(2) 0.59318(7) 0.0288(3) Uani 1 1 d . . .
C14 C 0.56277(16) 0.2500(2) 0.27335(6) 0.0272(3) Uani 1 1 d . . .
C2 C 0.93514(15) 0.0074(2) 0.65446(7) 0.0275(3) Uani 1 1 d . . .
C1 C 0.81695(16) 0.0614(2) 0.67920(7) 0.0284(3) Uani 1 1 d . . .
H10A H 0.4990(14) 0.256(2) 0.6269(6) 0.023(4) Uiso 1 1 d . . .
H20A H 0.0978(16) 0.338(2) 0.7050(7) 0.025(4) Uiso 1 1 d . . .
H8A H 0.3183(16) 0.329(2) 0.4626(7) 0.024(4) Uiso 1 1 d . . .
H2A H 1.0075(18) -0.028(2) 0.6785(7) 0.032(4) Uiso 1 1 d . . .
H17A H 0.1935(16) 0.521(2) 0.5069(7) 0.032(4) Uiso 1 1 d . . .
H12A H 0.7168(17) 0.125(2) 0.3979(7) 0.031(5) Uiso 1 1 d . . .
H13A H 0.7406(18) 0.137(2) 0.2921(7) 0.034(5) Uiso 1 1 d . . .
H21A H 0.2976(16) 0.244(2) 0.6618(7) 0.028(4) Uiso 1 1 d . . .
H18A H -0.0042(15) 0.611(2) 0.5501(7) 0.022(4) Uiso 1 1 d . . .
H4A H 0.8432(18) 0.086(2) 0.5163(8) 0.038(5) Uiso 1 1 d . . .
H15A H 0.3782(17) 0.353(2) 0.2760(7) 0.029(4) Uiso 1 1 d . . .
H14A H 0.5683(17) 0.256(3) 0.2303(8) 0.038(5) Uiso 1 1 d . . .
H2B H -0.275(3) 0.619(3) 0.6295(10) 0.075(7) Uiso 1 1 d . . .
H1A H 0.8054(18) 0.059(2) 0.7241(8) 0.043(5) Uiso 1 1 d . . .
H3A H 1.0308(19) -0.019(3) 0.5745(8) 0.045(5) Uiso 1 1 d . . .

loop_
_atom_site_aniso_label
_atom_site_aniso_U_11
_atom_site_aniso_U_22
_atom_site_aniso_U_33
_atom_site_aniso_U_23
_atom_site_aniso_U_13
_atom_site_aniso_U_12
N3 0.0199(6) 0.0251(6) 0.0152(6) 0.0005(4) 0.0015(4) 0.0005(5)
O2 0.0183(5) 0.0431(6) 0.0176(5) 0.0003(4) 0.0018(4) 0.0059(5)
C9 0.0185(6) 0.0174(6) 0.0145(6) 0.0003(5) 0.0013(5) -0.0007(5)
N2 0.0182(6) 0.0189(6) 0.0153(5) -0.0002(4) 0.0010(4) -0.0008(4)
O1 0.0252(5) 0.0438(6) 0.0160(5) 0.0005(4) 0.0052(4) 0.0045(5)
C5 0.0181(6) 0.0194(6) 0.0171(7) 0.0006(5) 0.0007(5) -0.0009(5)
C19 0.0171(6) 0.0221(7) 0.0161(6) -0.0024(5) 0.0020(5) -0.0014(5)
N1 0.0249(6) 0.0336(7) 0.0165(6) 0.0022(5) -0.0012(5) 0.0041(5)
C16 0.0168(6) 0.0200(6) 0.0147(6) -0.0015(5) 0.0018(5) -0.0011(5)
C6 0.0179(6) 0.0178(6) 0.0155(6) 0.0003(5) 0.0009(5) -0.0012(5)
C7 0.0187(6) 0.0175(6) 0.0143(6) -0.0004(5) 0.0006(5) -0.0021(5)
C10 0.0197(7) 0.0211(7) 0.0136(6) -0.0001(5) 0.0012(5) -0.0020(5)
C18 0.0196(7) 0.0230(7) 0.0167(7) 0.0005(5) 0.0001(5) 0.0014(6)
C13 0.0240(7) 0.0336(8) 0.0192(7) -0.0031(6) 0.0062(6) 0.0028(6)
C21 0.0196(7) 0.0242(7) 0.0156(7) 0.0001(5) -0.0005(5) 0.0016(6)
C8 0.0180(6) 0.0209(7) 0.0150(6) -0.0011(5) -0.0010(5) -0.0002(5)
C4 0.0225(7) 0.0326(8) 0.0183(7) -0.0016(6) 0.0010(5) 0.0048(6)
C11 0.0194(6) 0.0180(6) 0.0142(6) -0.0004(5) 0.0021(5) -0.0011(5)
C22 0.0191(7) 0.0231(7) 0.0177(7) -0.0003(5) 0.0027(5) -0.0005(5)
C12 0.0209(7) 0.0269(7) 0.0175(7) -0.0009(5) 0.0016(5) 0.0018(6)
C20 0.0220(7) 0.0263(7) 0.0111(6) -0.0001(5) 0.0017(5) -0.0013(6)
C15 0.0258(8) 0.0332(8) 0.0155(7) 0.0023(6) -0.0008(5) 0.0013(6)
C17 0.0196(6) 0.0246(7) 0.0138(6) 0.0001(5) 0.0011(5) -0.0004(5)
C3 0.0198(7) 0.0355(8) 0.0311(8) -0.0027(7) 0.0011(6) 0.0043(6)
C14 0.0299(8) 0.0380(8) 0.0137(7) -0.0005(6) 0.0048(6) 0.0004(7)
C2 0.0241(7) 0.0278(8) 0.0304(8) 0.0014(6) -0.0084(6) 0.0030(6)
C1 0.0295(8) 0.0367(9) 0.0191(7) 0.0020(6) -0.0038(6) 0.0035(7)

loop_
_atom_type_symbol
_atom_type_description
_atom_type_scat_dispersion_real
_atom_type_scat_dispersion_imag
_atom_type_scat_source
C C 0.0033 0.0016 'International Tables Vol C Tables 4.2.6.8 and 6.1.1.4'
H H 0.0000 0.0000 'International Tables Vol C Tables 4.2.6.8 and 6.1.1.4'
N N 0.0061 0.0033 'International Tables Vol C Tables 4.2.6.8 and 6.1.1.4'
O O 0.0106 0.0060 'International Tables Vol C Tables 4.2.6.8 and 6.1.1.4'

loop_
_geom_angle_atom_site_label_1
_geom_angle_atom_site_label_2
_geom_angle_atom_site_label_3
_geom_angle
_geom_angle_site_symmetry_1
_geom_angle_site_symmetry_3
C15 N3 C11 118.30(12) . .
C22 O2 H2B 115.5(13) . .
C10 C9 C8 117.34(12) . .
C10 C9 C16 121.70(11) . .
C8 C9 C16 120.96(12) . .
C6 N2 C7 117.95(11) . .
N1 C5 C4 122.30(13) . .
N1 C5 C6 116.21(12) . .
C4 C5 C6 121.50(12) . .
C20 C19 C18 119.23(12) . .
C20 C19 C22 120.55(12) . .
C18 C19 C22 120.14(12) . .
C5 N1 C1 117.77(13) . .
C21 C16 C17 118.24(12) . .
C21 C16 C9 121.96(12) . .
C17 C16 C9 119.80(12) . .
N2 C6 C10 122.83(12) . .
N2 C6 C5 116.55(11) . .
C10 C6 C5 120.62(12) . .
N2 C7 C8 122.47(12) . .
N2 C7 C11 115.33(12) . .
C8 C7 C11 122.20(12) . .
C9 C10 C6 119.54(12) . .
C9 C10 H10A 122.5(9) . .
C6 C10 H10A 117.9(9) . .
C17 C18 C19 120.69(13) . .
C17 C18 H18A 119.3(9) . .
C19 C18 H18A 120.0(9) . .
C12 C13 C14 119.39(14) . .
C12 C13 H13A 120.4(10) . .
C14 C13 H13A 120.2(10) . .
C20 C21 C16 120.98(13) . .
C20 C21 H21A 119.7(9) . .
C16 C21 H21A 119.3(9) . .
C7 C8 C9 119.79(12) . .
C7 C8 H8A 120.0(9) . .
C9 C8 H8A 120.2(9) . .
C3 C4 C5 118.90(13) . .
C3 C4 H4A 123.2(11) . .
C5 C4 H4A 117.9(11) . .
N3 C11 C12 121.35(12) . .
N3 C11 C7 118.65(12) . .
C12 C11 C7 119.98(12) . .
O1 C22 O2 124.75(13) . .
O1 C22 C19 124.04(13) . .
O2 C22 C19 111.21(11) . .
C13 C12 C11 119.37(14) . .
C13 C12 H12A 121.4(9) . .
C11 C12 H12A 119.2(9) . .
C19 C20 C21 120.05(12) . .
C19 C20 H20A 120.7(10) . .
C21 C20 H20A 119.2(10) . .
N3 C15 C14 123.52(14) . .
N3 C15 H15A 117.9(10) . .
C14 C15 H15A 118.5(10) . .
C18 C17 C16 120.76(12) . .
C18 C17 H17A 119.1(10) . .
C16 C17 H17A 120.1(10) . .
C2 C3 C4 119.27(14) . .
C2 C3 H3A 119.4(11) . .
C4 C3 H3A 121.3(11) . .
C13 C14 C15 118.05(13) . .
C13 C14 H14A 123.0(11) . .
C15 C14 H14A 118.9(11) . .
C3 C2 C1 117.92(14) . .
C3 C2 H2A 120.2(10) . .
C1 C2 H2A 121.8(10) . .
N1 C1 C2 123.83(14) . .
N1 C1 H1A 116.1(11) . .
C2 C1 H1A 120.1(11) . .

loop_
_geom_bond_atom_site_label_1
_geom_bond_atom_site_label_2
_geom_bond_distance
_geom_bond_site_symmetry_2
N3 C15 1.3392(17) .
N3 C11 1.3469(17) .
O2 C22 1.3230(17) .
O2 H2B 0.99(3) .
C9 C10 1.3901(18) .
C9 C8 1.3950(17) .
C9 C16 1.4891(18) .
N2 C6 1.3398(16) .
N2 C7 1.3429(17) .
O1 C22 1.2146(16) .
C5 N1 1.3373(17) .
C5 C4 1.3913(19) .
C5 C6 1.4884(19) .
C19 C20 1.3906(19) .
C19 C18 1.3924(18) .
C19 C22 1.4981(18) .
N1 C1 1.3381(19) .
C16 C21 1.3985(18) .
C16 C17 1.3986(19) .
C6 C10 1.3943(18) .
C7 C8 1.3920(18) .
C7 C11 1.4925(17) .
C10 H10A 0.985(14) .
C18 C17 1.3838(18) .
C18 H18A 0.974(15) .
C13 C12 1.3785(19) .
C13 C14 1.382(2) .
C13 H13A 0.940(18) .
C21 C20 1.3938(19) .
C21 H21A 0.993(16) .
C8 H8A 0.981(16) .
C4 C3 1.387(2) .
C4 H4A 0.953(18) .
C11 C12 1.3993(18) .
C12 H12A 1.006(17) .
C20 H20A 0.971(16) .
C15 C14 1.385(2) .
C15 H15A 0.953(17) .
C17 H17A 0.975(17) .
C3 C2 1.377(2) .
C3 H3A 0.988(19) .
C14 H14A 0.965(17) .
C2 C1 1.385(2) .
C2 H2A 0.943(18) .
C1 H1A 1.011(18) .

loop_
_geom_hbond_atom_site_label_D
_geom_hbond_atom_site_label_H
_geom_hbond_atom_site_label_A
_geom_hbond_distance_DH
_geom_hbond_distance_HA
_geom_hbond_distance_DA
_geom_hbond_angle_DHA
_geom_hbond_site_symmetry_A
O2 H2B N3 0.99(3) 1.69(3) 2.6685(16) 169(2) 3_566
